data_4305205
loop_
_publ_author_name
'Pavel V. Gushchin'
'Marina R. Tyan'
'Nadezhda A. Bokach'
'Mikhail D. Revenco'
'Matti Haukka'
'Meng-Jiy Wang'
'Cheng-Hsuan Lai'
'Pi-Tai Chou'
'Vadim Yu. Kukushkin'

_publ_section_title
;
Novel Tailoring Reaction for Two Adjacent Coordinated Nitriles Giving
Platinum 1,3,5-Triazapentadiene Complexes
;
_journal_name_full 'Inorganic Chemistry'
_journal_page_first 11487
_journal_page_last 11500
_journal_paper_doi 10.1021/ic702483w
_journal_volume 47
_journal_year 2008
_chemical_formula_moiety 'C19 H22 Cl N5 Pt'
_chemical_formula_sum 'C19 H22 Cl N5 Pt'
_chemical_formula_weight 550.96
_chemical_name_systematic
; 
 ?
;
_space_group_IT_number 2
_symmetry_cell_setting triclinic
_symmetry_space_group_name_Hall '-P 1'
_symmetry_space_group_name_H-M 'P -1'
_atom_sites_solution_hydrogens mixed
_atom_sites_solution_primary direct
_atom_sites_solution_secondary difmap
_audit_creation_method SHELXL-97
_cell_angle_alpha 64.084(2)
_cell_angle_beta 85.286(2)
_cell_angle_gamma 67.6680(10)
_cell_formula_units_Z 2
_cell_length_a 10.2632(3)
_cell_length_b 10.4416(3)
_cell_length_c 10.9637(3)
_cell_measurement_reflns_used 4428
_cell_measurement_temperature 150(2)
_cell_measurement_theta_max 27.46
_cell_measurement_theta_min 3.14
_cell_volume 972.52(5)
_computing_cell_refinement 'Denzo/Scalepack (Otwinowski & Minor, 1997)'
_computing_data_collection 'Collect (Bruker AXS BV, 1997-2004)'
_computing_data_reduction 'Denzo/Scalepack (Otwinowski & Minor, 1997)'
_computing_molecular_graphics 'Diamond v.3.1e (Brandenburg, 2007)'
_computing_publication_material 'SHELXL-97 (Sheldrick, 1997)'
_computing_structure_refinement 'SHELXL-97 (Sheldrick, 1997)'
_computing_structure_solution 'SHELXS-97 (Sheldrick, 1997)'
_diffrn_ambient_temperature 150(2)
_diffrn_detector_area_resol_mean 9
_diffrn_measured_fraction_theta_full 0.994
_diffrn_measured_fraction_theta_max 0.994
_diffrn_measurement_device '95mm CCD camera on \k-goniostat'
_diffrn_measurement_device_type 'Nonius KappaCCD'
_diffrn_measurement_method '\f scans and \w scans with \k offset'
_diffrn_radiation_source 'fine-focus sealed tube'
_diffrn_radiation_type MoK\a
_diffrn_radiation_wavelength 0.71073
_diffrn_reflns_av_R_equivalents 0.0324
_diffrn_reflns_av_sigmaI/netI 0.0244
_diffrn_reflns_limit_h_max 13
_diffrn_reflns_limit_h_min -13
_diffrn_reflns_limit_k_max 13
_diffrn_reflns_limit_k_min -13
_diffrn_reflns_limit_l_max 14
_diffrn_reflns_limit_l_min -14
_diffrn_reflns_number 17081
_diffrn_reflns_theta_full 27.46
_diffrn_reflns_theta_max 27.46
_diffrn_reflns_theta_min 3.14
_exptl_absorpt_coefficient_mu 7.364
_exptl_absorpt_correction_T_max 0.1971
_exptl_absorpt_correction_T_min 0.1223
_exptl_absorpt_correction_type multi-scan
_exptl_absorpt_process_details 'Xprep in Shelxtl v.6.14-1 (Sheldrick, 2005)'
_exptl_crystal_colour colourless
_exptl_crystal_density_diffrn 1.881
_exptl_crystal_density_method 'not measured'
_exptl_crystal_description block
_exptl_crystal_F_000 532
_exptl_crystal_size_max 0.35
_exptl_crystal_size_mid 0.26
_exptl_crystal_size_min 0.22
_refine_diff_density_max 1.017
_refine_diff_density_min -1.773
_refine_diff_density_rms 0.111
_refine_ls_extinction_method none
_refine_ls_goodness_of_fit_ref 1.101
_refine_ls_hydrogen_treatment constr
_refine_ls_matrix_type full
_refine_ls_number_parameters 255
_refine_ls_number_reflns 4428
_refine_ls_number_restraints 0
_refine_ls_restrained_S_all 1.101
_refine_ls_R_factor_all 0.0206
_refine_ls_R_factor_gt 0.0195
_refine_ls_shift/su_max 0.000
_refine_ls_shift/su_mean 0.000
_refine_ls_structure_factor_coef Fsqd
_refine_ls_weighting_details 'calc w=1/[\s^2^(Fo^2^)+(0.0221P)^2^+1.3974P] where P=(Fo^2^+2Fc^2^)/3'
_refine_ls_weighting_scheme calc
_refine_ls_wR_factor_gt 0.0486
_refine_ls_wR_factor_ref 0.0492
_reflns_number_gt 4259
_reflns_number_total 4428
_reflns_threshold_expression >2sigma(I)
_cod_data_source_file ic702483w-gushchin_6.cif
_cod_data_source_block 11
_cod_database_code 4305205

loop_
_symmetry_equiv_pos_as_xyz
'x, y, z'
'-x, -y, -z'

loop_
_atom_site_label
_atom_site_type_symbol
_atom_site_fract_x
_atom_site_fract_y
_atom_site_fract_z
_atom_site_U_iso_or_equiv
_atom_site_adp_type
_atom_site_occupancy
_atom_site_symmetry_multiplicity
_atom_site_calc_flag
_atom_site_refinement_flags
_atom_site_disorder_assembly
_atom_site_disorder_group
Pt1 Pt 0.160584(10) 0.140245(11) 0.075384(10) 0.01655(5) Uani 1 1 d . . .
Cl1 Cl 0.19339(9) 0.37013(9) -0.03263(9) 0.02903(17) Uani 1 1 d . . .
N1 N 0.1295(2) -0.0585(3) 0.1759(2) 0.0171(5) Uani 1 1 d . . .
N2 N -0.0744(3) 0.0346(3) 0.2836(3) 0.0211(5) Uani 1 1 d . . .
N3 N 0.0190(3) 0.2285(3) 0.1768(3) 0.0201(5) Uani 1 1 d . . .
H3H H -0.0039 0.3339 0.1601 0.030 Uiso 1 1 d . . ..
C2 C -0.0700(3) 0.1715(3) 0.2516(3) 0.0189(6) Uani 1 1 d . . .
C22 C -0.1847(3) 0.2734(4) 0.3027(3) 0.0257(7) Uani 1 1 d . . .
H22A H -0.2677 0.3360 0.2333 0.031 Uiso 1 1 calc R .. .
H22B H -0.1495 0.3454 0.3114 0.031 Uiso 1 1 calc R .. .
C23 C -0.2331(4) 0.1883(4) 0.4383(3) 0.0318(7) Uani 1 1 d . . .
H23A H -0.2695 0.1175 0.4309 0.048 Uiso 1 1 calc R .. .
H23B H -0.3081 0.2629 0.4625 0.048 Uiso 1 1 calc R .. .
H23C H -0.1530 0.1297 0.5091 0.048 Uiso 1 1 calc R .. .
C1 C 0.0227(3) -0.0724(3) 0.2511(3) 0.0190(6) Uani 1 1 d . . .
N5 N 0.0077(3) -0.2110(3) 0.3032(3) 0.0251(6) Uani 1 1 d . . .
H5 H 0.0549 -0.2699 0.2591 0.038 Uiso 1 1 d . . ..
C16 C -0.0884(3) -0.2599(3) 0.3939(3) 0.0207(6) Uani 1 1 d . . .
C21 C -0.1219(3) -0.2285(4) 0.5058(3) 0.0255(6) Uani 1 1 d . . .
H21 H -0.0864 -0.1638 0.5202 0.031 Uiso 1 1 calc R .. .
C20 C -0.2080(4) -0.2926(4) 0.5969(3) 0.0304(7) Uani 1 1 d . . .
H20 H -0.2304 -0.2719 0.6740 0.037 Uiso 1 1 calc R .. .
C19 C -0.2612(4) -0.3862(4) 0.5761(4) 0.0329(8) Uani 1 1 d . . .
H19 H -0.3207 -0.4285 0.6379 0.039 Uiso 1 1 calc R .. .
C18 C -0.2268(4) -0.4175(4) 0.4646(4) 0.0295(7) Uani 1 1 d . . .
H18 H -0.2619 -0.4828 0.4508 0.035 Uiso 1 1 calc R .. .
C17 C -0.1414(3) -0.3544(3) 0.3727(3) 0.0238(6) Uani 1 1 d . . .
H17 H -0.1191 -0.3755 0.2959 0.029 Uiso 1 1 calc R .. .
C10 C 0.2319(3) -0.1912(3) 0.1643(3) 0.0170(5) Uani 1 1 d . . .
C11 C 0.1991(3) -0.2483(3) 0.0835(3) 0.0207(6) Uani 1 1 d . . .
H11 H 0.1071 -0.2012 0.0367 0.025 Uiso 1 1 calc R .. .
C12 C 0.3006(3) -0.3744(4) 0.0707(3) 0.0237(6) Uani 1 1 d . . .
H12 H 0.2768 -0.4160 0.0182 0.028 Uiso 1 1 calc R .. .
C13 C 0.4361(3) -0.4391(4) 0.1342(3) 0.0247(6) Uani 1 1 d . . .
H13 H 0.5060 -0.5239 0.1238 0.030 Uiso 1 1 calc R .. .
C14 C 0.4700(3) -0.3806(4) 0.2130(3) 0.0232(6) Uani 1 1 d . . .
H14 H 0.5637 -0.4239 0.2551 0.028 Uiso 1 1 calc R .. .
C15 C 0.3675(3) -0.2587(3) 0.2309(3) 0.0211(6) Uani 1 1 d . . .
H15 H 0.3899 -0.2215 0.2883 0.025 Uiso 1 1 calc R .. .
N4 N 0.2974(3) 0.0601(3) -0.0398(3) 0.0226(5) Uani 1 1 d . A .
C3 C 0.3653(4) 0.0203(6) -0.1111(4) 0.0452(11) Uani 1 1 d . . .
C4A C 0.4563(6) -0.0009(8) -0.2192(6) 0.0279(18) Uani 0.585(12) 1 d P A 1
H4A H 0.5531 -0.0115 -0.1991 0.033 Uiso 0.585(12) 1 calc PR A 1
H4B H 0.4159 0.0876 -0.3094 0.033 Uiso 0.585(12) 1 calc PR A 1
C5A C 0.4580(8) -0.1468(10) -0.2167(9) 0.0406(19) Uani 0.585(12) 1 d P A 1
H5A H 0.5169 -0.1691 -0.2855 0.061 Uiso 0.585(12) 1 calc PR A 1
H5B H 0.3612 -0.1339 -0.2366 0.061 Uiso 0.585(12) 1 calc PR A 1
H5C H 0.4969 -0.2325 -0.1263 0.061 Uiso 0.585(12) 1 calc PR A 1
C4B C 0.4362(11) -0.0944(12) -0.1801(11) 0.034(2) Uani 0.415(12) 1 d P A 2
H4C H 0.5157 -0.1874 -0.1183 0.040 Uiso 0.415(12) 1 calc PR A 2
H4D H 0.3657 -0.1270 -0.2016 0.040 Uiso 0.415(12) 1 calc PR A 2
C5B C 0.4885(10) -0.0039(11) -0.3081(9) 0.036(3) Uani 0.415(12) 1 d P A 2
H5D H 0.5320 -0.0675 -0.3562 0.055 Uiso 0.415(12) 1 calc PR A 2
H5E H 0.5589 0.0263 -0.2848 0.055 Uiso 0.415(12) 1 calc PR A 2
H5F H 0.4088 0.0887 -0.3670 0.055 Uiso 0.415(12) 1 calc PR A 2

loop_
_atom_site_aniso_label
_atom_site_aniso_U_11
_atom_site_aniso_U_22
_atom_site_aniso_U_33
_atom_site_aniso_U_23
_atom_site_aniso_U_13
_atom_site_aniso_U_12
Pt1 0.01500(6) 0.01451(6) 0.01852(7) -0.00736(5) 0.00254(4) -0.00411(4)
Cl1 0.0308(4) 0.0200(4) 0.0373(4) -0.0120(3) 0.0111(3) -0.0130(3)
N1 0.0149(11) 0.0151(11) 0.0202(12) -0.0091(9) 0.0036(9) -0.0037(9)
N2 0.0194(12) 0.0164(12) 0.0223(12) -0.0080(10) 0.0052(10) -0.0029(10)
N3 0.0217(12) 0.0183(12) 0.0204(12) -0.0102(10) 0.0015(10) -0.0056(10)
C2 0.0166(13) 0.0169(13) 0.0180(13) -0.0078(11) 0.0001(10) -0.0006(11)
C22 0.0260(15) 0.0201(15) 0.0238(15) -0.0110(12) 0.0055(12) -0.0006(12)
C23 0.0347(18) 0.0297(17) 0.0284(17) -0.0164(14) 0.0118(14) -0.0072(15)
C1 0.0179(13) 0.0168(13) 0.0198(13) -0.0079(11) 0.0018(11) -0.0044(11)
N5 0.0269(13) 0.0193(13) 0.0319(14) -0.0153(11) 0.0156(11) -0.0094(11)
C16 0.0172(13) 0.0159(13) 0.0225(14) -0.0045(11) 0.0040(11) -0.0049(11)
C21 0.0249(15) 0.0266(16) 0.0261(15) -0.0120(13) 0.0059(12) -0.0110(13)
C20 0.0323(17) 0.0341(18) 0.0250(16) -0.0127(14) 0.0107(13) -0.0149(15)
C19 0.0298(17) 0.0311(18) 0.0330(18) -0.0072(15) 0.0106(14) -0.0165(15)
C18 0.0301(17) 0.0220(16) 0.0337(17) -0.0064(13) -0.0024(14) -0.0130(14)
C17 0.0263(15) 0.0168(14) 0.0230(14) -0.0070(12) 0.0019(12) -0.0049(12)
C10 0.0162(13) 0.0121(12) 0.0204(13) -0.0068(11) 0.0056(10) -0.0044(10)
C11 0.0174(13) 0.0215(14) 0.0224(14) -0.0102(12) 0.0024(11) -0.0062(12)
C12 0.0311(16) 0.0232(15) 0.0212(14) -0.0137(12) 0.0069(12) -0.0110(13)
C13 0.0243(15) 0.0200(14) 0.0274(15) -0.0133(12) 0.0087(12) -0.0038(12)
C14 0.0150(13) 0.0209(15) 0.0294(16) -0.0098(12) 0.0019(12) -0.0040(11)
C15 0.0195(14) 0.0213(14) 0.0244(14) -0.0125(12) 0.0034(11) -0.0072(12)
N4 0.0202(12) 0.0218(13) 0.0211(12) -0.0068(10) 0.0025(10) -0.0064(10)
C3 0.0222(17) 0.067(3) 0.0319(19) -0.0252(19) 0.0033(15) 0.0020(17)
C4A 0.024(3) 0.031(4) 0.030(4) -0.015(3) 0.011(2) -0.011(2)
C5A 0.036(4) 0.051(5) 0.058(5) -0.042(4) 0.019(3) -0.023(3)
C4B 0.045(5) 0.026(5) 0.037(5) -0.022(4) 0.022(4) -0.015(4)
C5B 0.038(5) 0.037(5) 0.027(5) -0.014(4) 0.010(4) -0.007(4)

loop_
_atom_type_symbol
_atom_type_description
_atom_type_scat_dispersion_real
_atom_type_scat_dispersion_imag
_atom_type_scat_source
C C 0.0033 0.0016 'International Tables Vol C Tables 4.2.6.8 and 6.1.1.4'
H H 0.0000 0.0000 'International Tables Vol C Tables 4.2.6.8 and 6.1.1.4'
N N 0.0061 0.0033 'International Tables Vol C Tables 4.2.6.8 and 6.1.1.4'
Cl Cl 0.1484 0.1585 'International Tables Vol C Tables 4.2.6.8 and 6.1.1.4'
Pt Pt -1.7033 8.3905 'International Tables Vol C Tables 4.2.6.8 and 6.1.1.4'

loop_
_geom_angle_atom_site_label_1
_geom_angle_atom_site_label_2
_geom_angle_atom_site_label_3
_geom_angle
_geom_angle_site_symmetry_1
_geom_angle_site_symmetry_3
_geom_angle_publ_flag
N3 Pt1 N4 176.23(10) . . ?
N3 Pt1 N1 88.76(10) . . yes
N4 Pt1 N1 92.91(10) . . ?
N3 Pt1 Cl1 89.25(8) . . ?
N4 Pt1 Cl1 89.14(8) . . yes
N1 Pt1 Cl1 177.77(7) . . ?
C1 N1 C10 119.6(2) . . ?
C1 N1 Pt1 124.02(19) . . ?
C10 N1 Pt1 116.35(18) . . ?
C2 N2 C1 123.3(3) . . yes
C2 N3 Pt1 127.5(2) . . ?
C2 N3 H3H 112.2 . . ?
Pt1 N3 H3H 119.3 . . ?
N3 C2 N2 127.0(3) . . ?
N3 C2 C22 117.3(3) . . ?
N2 C2 C22 115.7(3) . . ?
C2 C22 C23 115.1(3) . . ?
C2 C22 H22A 108.5 . . ?
C23 C22 H22A 108.5 . . ?
C2 C22 H22B 108.5 . . ?
C23 C22 H22B 108.5 . . ?
H22A C22 H22B 107.5 . . ?
C22 C23 H23A 109.5 . . ?
C22 C23 H23B 109.5 . . ?
H23A C23 H23B 109.5 . . ?
C22 C23 H23C 109.5 . . ?
H23A C23 H23C 109.5 . . ?
H23B C23 H23C 109.5 . . ?
N1 C1 N2 127.7(3) . . ?
N1 C1 N5 117.5(3) . . ?
N2 C1 N5 114.8(3) . . ?
C1 N5 C16 128.9(2) . . yes
C1 N5 H5 113.0 . . ?
C16 N5 H5 116.9 . . ?
C21 C16 C17 120.1(3) . . ?
C21 C16 N5 123.2(3) . . ?
C17 C16 N5 116.6(3) . . ?
C16 C21 C20 119.5(3) . . ?
C16 C21 H21 120.3 . . ?
C20 C21 H21 120.3 . . ?
C19 C20 C21 120.7(3) . . ?
C19 C20 H20 119.7 . . ?
C21 C20 H20 119.7 . . ?
C18 C19 C20 119.5(3) . . ?
C18 C19 H19 120.3 . . ?
C20 C19 H19 120.3 . . ?
C19 C18 C17 120.6(3) . . ?
C19 C18 H18 119.7 . . ?
C17 C18 H18 119.7 . . ?
C18 C17 C16 119.7(3) . . ?
C18 C17 H17 120.1 . . ?
C16 C17 H17 120.1 . . ?
C11 C10 C15 119.9(3) . . ?
C11 C10 N1 120.9(3) . . ?
C15 C10 N1 119.2(3) . . ?
C10 C11 C12 120.1(3) . . ?
C10 C11 H11 120.0 . . ?
C12 C11 H11 120.0 . . ?
C13 C12 C11 120.1(3) . . ?
C13 C12 H12 120.0 . . ?
C11 C12 H12 120.0 . . ?
C12 C13 C14 120.0(3) . . ?
C12 C13 H13 120.0 . . ?
C14 C13 H13 120.0 . . ?
C13 C14 C15 120.3(3) . . ?
C13 C14 H14 119.9 . . ?
C15 C14 H14 119.9 . . ?
C14 C15 C10 119.6(3) . . ?
C14 C15 H15 120.2 . . ?
C10 C15 H15 120.2 . . ?
C3 N4 Pt1 174.8(3) . . yes
N4 C3 C4A 168.4(6) . . ?
N4 C3 C4B 154.9(6) . . ?
C3 C4A C5A 104.6(5) . . ?
C3 C4A H4A 110.8 . . ?
C5A C4A H4A 110.8 . . ?
C3 C4A H4B 110.8 . . ?
C5A C4A H4B 110.8 . . ?
H4A C4A H4B 108.9 . . ?
C4A C5A H5A 109.5 . . ?
C4A C5A H5B 109.5 . . ?
H5A C5A H5B 109.5 . . ?
C4A C5A H5C 109.5 . . ?
H5A C5A H5C 109.5 . . ?
H5B C5A H5C 109.5 . . ?
C5B C4B C3 105.5(8) . . ?
C5B C4B H4C 110.6 . . ?
C3 C4B H4C 110.6 . . ?
C5B C4B H4D 110.6 . . ?
C3 C4B H4D 110.6 . . ?
H4C C4B H4D 108.8 . . ?
C4B C5B H5D 109.5 . . ?
C4B C5B H5E 109.5 . . ?
H5D C5B H5E 109.5 . . ?
C4B C5B H5F 109.5 . . ?
H5D C5B H5F 109.5 . . ?
H5E C5B H5F 109.5 . . ?

loop_
_geom_bond_atom_site_label_1
_geom_bond_atom_site_label_2
_geom_bond_distance
_geom_bond_site_symmetry_2
_geom_bond_publ_flag
Pt1 N3 1.952(3) . yes
Pt1 N4 2.001(3) . yes
Pt1 N1 2.017(2) . yes
Pt1 Cl1 2.3112(8) . yes
N1 C1 1.330(4) . yes
N1 C10 1.437(3) . ?
N2 C2 1.333(4) . yes
N2 C1 1.346(4) . yes
N3 C2 1.313(4) . yes
N3 H3H 0.9670 . ?
C2 C22 1.514(4) . ?
C22 C23 1.519(4) . ?
C22 H22A 0.9900 . ?
C22 H22B 0.9900 . ?
C23 H23A 0.9800 . ?
C23 H23B 0.9800 . ?
C23 H23C 0.9800 . ?
C1 N5 1.370(4) . yes
N5 C16 1.414(4) . yes
N5 H5 0.9179 . ?
C16 C21 1.389(4) . ?
C16 C17 1.397(4) . ?
C21 C20 1.395(5) . ?
C21 H21 0.9500 . ?
C20 C19 1.388(5) . ?
C20 H20 0.9500 . ?
C19 C18 1.385(5) . ?
C19 H19 0.9500 . ?
C18 C17 1.390(5) . ?
C18 H18 0.9500 . ?
C17 H17 0.9500 . ?
C10 C11 1.384(4) . ?
C10 C15 1.393(4) . ?
C11 C12 1.391(4) . ?
C11 H11 0.9500 . ?
C12 C13 1.382(5) . ?
C12 H12 0.9500 . ?
C13 C14 1.384(5) . ?
C13 H13 0.9500 . ?
C14 C15 1.390(4) . ?
C14 H14 0.9500 . ?
C15 H15 0.9500 . ?
N4 C3 1.115(5) . yes
C3 C4A 1.489(7) . yes
C3 C4B 1.605(12) . yes
C4A C5A 1.505(11) . ?
C4A H4A 0.9900 . ?
C4A H4B 0.9900 . ?
C5A H5A 0.9800 . ?
C5A H5B 0.9800 . ?
C5A H5C 0.9800 . ?
C4B C5B 1.502(13) . ?
C4B H4C 0.9900 . ?
C4B H4D 0.9900 . ?
C5B H5D 0.9800 . ?
C5B H5E 0.9800 . ?
C5B H5F 0.9800 . ?

loop_
_geom_hbond_atom_site_label_D
_geom_hbond_atom_site_label_H
_geom_hbond_atom_site_label_A
_geom_hbond_distance_DH
_geom_hbond_distance_HA
_geom_hbond_distance_DA
_geom_hbond_angle_DHA
_geom_hbond_site_symmetry_A
_geom_hbond_publ_flag
N3 H3H Cl1 0.97 2.72 3.556(3) 145.3 2_565 yes
